data_1526811
loop_
_publ_author_name
'Kuz'micheva, G.M.'
'Andreenko, A.S.'
'Khlybov, E.P.'
'Luparev, V.V.'
'Kostyleva, I.E.'
'Gavrilov, K.N.'

_publ_section_title
;
 Crystal structure of Ru (Sr, Gd)2 (Gd, Sr) Cu2 O8 and Ru (Sr, Eu)2 (Eu,
 Ce)2 Cu2 O10 phases
;
_journal_name_full 'Physica C (Amsterdam)'
_journal_page_first 105
_journal_page_last 114
_journal_volume 350
_journal_year 2001
_chemical_formula_sum 'Ce0.58 Cu2 Eu1.8 O10.024 Ru0.92 Sr1.7'
_chemical_name_systematic
;
(Ru0.92 Ce0.08) (Sr0.85 Eu0.15)2 (Eu0.75 Ce0.25)2 Cu2 O10.024
;
_space_group_IT_number 139
_symmetry_space_group_name_Hall '-I 4 2'
_symmetry_space_group_name_H-M 'I 4/m m m'
_cell_angle_alpha 90
_cell_angle_beta 90
_cell_angle_gamma 90
_cell_formula_units_Z 2
_cell_length_a 3.8424
_cell_length_b 3.8424
_cell_length_c 28.559
_cell_volume 421.646
_citation_journal_id_ASTM PHYCE6
_cod_data_source_file Kuzmicheva_PHYCE6_2001_1855.cif
_cod_data_source_block Ce0.58Cu2Eu1.8O10.024Ru0.92Sr1.7
_cod_original_cell_volume 421.6462
_cod_database_code 1526811

loop_
_symmetry_equiv_pos_as_xyz
x,y,z
-y,x,z
-x,-y,z
y,-x,z
x,-y,-z
y,x,-z
-x,y,-z
-y,-x,-z
-x,-y,-z
y,-x,-z
x,y,-z
-y,x,-z
-x,y,z
-y,-x,z
x,-y,z
y,x,z
x+1/2,y+1/2,z+1/2
-y+1/2,x+1/2,z+1/2
-x+1/2,-y+1/2,z+1/2
y+1/2,-x+1/2,z+1/2
x+1/2,-y+1/2,-z+1/2
y+1/2,x+1/2,-z+1/2
-x+1/2,y+1/2,-z+1/2
-y+1/2,-x+1/2,-z+1/2
-x+1/2,-y+1/2,-z+1/2
y+1/2,-x+1/2,-z+1/2
x+1/2,y+1/2,-z+1/2
-y+1/2,x+1/2,-z+1/2
-x+1/2,y+1/2,z+1/2
-y+1/2,-x+1/2,z+1/2
x+1/2,-y+1/2,z+1/2
y+1/2,x+1/2,z+1/2

loop_
_atom_site_label
_atom_site_type_symbol
_atom_site_fract_x
_atom_site_fract_y
_atom_site_fract_z
_atom_site_occupancy
_atom_site_U_iso_or_equiv
Eu2 Eu+3 0 0 0.2945 0.75 0.0
Sr1 Sr+2 0 0 0.4215 0.85 0.0
O1 O-2 0 0.5 0.1411 1 0.0
Eu1 Eu+3 0 0 0.4215 0.15 0.0
O4 O-2 0.111 0.5 0 0.506 0.0
O3 O-2 0 0.5 0.25 1 0.0
Cu2 Cu+2 0 0 0.1408 1 0.0
Ce1 Ce+4 0 0 0 0.08 0.0
O2 O-2 0 0 0.0719 1 0.0
Ce2 Ce+4 0 0 0.2945 0.25 0.0
Ru1 Ru+5 0 0 0 0.92 0.0
